data_4316822
loop_
_publ_author_name
'Shao-Ming Fang'
'Qiang Zhang'
'Min Hu'
'E. Carolina Sa\~nudo'
'Miao Du'
'Chun-Sen Liu'

_publ_section_title
;
 From Infinite One-Dimensional Helix to Discrete CuII15 Cluster along with
 in Situ SN2 Ring-Cleavage of cis-Epoxysuccinic Acid: pH-Controlled
 Assemblies, Crystal Structures, and Properties
;
_journal_name_full 'Inorganic Chemistry'
_journal_page_first 9617
_journal_page_last 9626
_journal_paper_doi 10.1021/ic101278w
_journal_volume 49
_journal_year 2010
_chemical_formula_sum 'C24 H78 Cu15 O72'
_chemical_formula_weight 2471.96
_chemical_name_systematic
; 
 ? 
;
_space_group_IT_number 2
_symmetry_cell_setting triclinic
_symmetry_space_group_name_Hall '-P 1'
_symmetry_space_group_name_H-M 'P -1'
_atom_sites_solution_hydrogens geom
_atom_sites_solution_primary direct
_atom_sites_solution_secondary difmap
_audit_creation_method SHELXL-97
_cell_angle_alpha 90.1250(10)
_cell_angle_beta 93.9140(10)
_cell_angle_gamma 112.6450(10)
_cell_formula_units_Z 1
_cell_length_a 10.9337(13)
_cell_length_b 11.5189(14)
_cell_length_c 14.9021(18)
_cell_measurement_reflns_used 3928
_cell_measurement_temperature 294(2)
_cell_measurement_theta_max 27.93
_cell_measurement_theta_min 2.39
_cell_volume 1727.3(4)
_computing_cell_refinement 'SAINT (Bruker, 2007)'
_computing_data_collection 'SMART (Bruker, 2007)'
_computing_data_reduction SAINT
_computing_molecular_graphics 'SHELXTL (Sheldrick, 2008)'
_computing_publication_material 'SHELXTL and PLATON (Spek, 2009)'
_computing_structure_refinement 'SHELXL97 (Sheldrick, 2008)'
_computing_structure_solution 'SHELXS97 (Sheldrick, 2008)'
_diffrn_ambient_temperature 294(2)
_diffrn_measured_fraction_theta_full 0.995
_diffrn_measured_fraction_theta_max 0.995
_diffrn_measurement_device_type 'Bruker SMART CCD area-detector'
_diffrn_measurement_method '\f and \w scans'
_diffrn_radiation_monochromator graphite
_diffrn_radiation_source 'fine-focus sealed tube'
_diffrn_radiation_type MoK\a
_diffrn_radiation_wavelength 0.71073
_diffrn_reflns_av_R_equivalents 0.0263
_diffrn_reflns_av_sigmaI/netI 0.0416
_diffrn_reflns_limit_h_max 13
_diffrn_reflns_limit_h_min -12
_diffrn_reflns_limit_k_max 13
_diffrn_reflns_limit_k_min -13
_diffrn_reflns_limit_l_max 17
_diffrn_reflns_limit_l_min -17
_diffrn_reflns_number 12479
_diffrn_reflns_theta_full 25.00
_diffrn_reflns_theta_max 25.00
_diffrn_reflns_theta_min 2.36
_diffrn_standards_number 0
_exptl_absorpt_coefficient_mu 4.653
_exptl_absorpt_correction_T_max 0.6795
_exptl_absorpt_correction_T_min 0.4881
_exptl_absorpt_correction_type multi-scan
_exptl_absorpt_process_details '(SADABS; Sheldrick, 1996)'
_exptl_crystal_colour light-blue
_exptl_crystal_density_diffrn 2.376
_exptl_crystal_density_meas ?
_exptl_crystal_density_method 'not measured'
_exptl_crystal_description block
_exptl_crystal_F_000 1233
_exptl_crystal_size_max 0.18
_exptl_crystal_size_mid 0.11
_exptl_crystal_size_min 0.09
_refine_diff_density_max 0.892
_refine_diff_density_min -1.311
_refine_diff_density_rms 0.120
_refine_ls_extinction_method none
_refine_ls_goodness_of_fit_ref 1.029
_refine_ls_hydrogen_treatment constr
_refine_ls_matrix_type full
_refine_ls_number_parameters 502
_refine_ls_number_reflns 6067
_refine_ls_number_restraints 0
_refine_ls_restrained_S_all 1.029
_refine_ls_R_factor_all 0.0519
_refine_ls_R_factor_gt 0.0370
_refine_ls_shift/su_max 0.001
_refine_ls_shift/su_mean 0.000
_refine_ls_structure_factor_coef Fsqd
_refine_ls_weighting_details 'calc w=1/[\s^2^(Fo^2^)+(0.0362P)^2^+5.9295P] where P=(Fo^2^+2Fc^2^)/3'
_refine_ls_weighting_scheme calc
_refine_ls_wR_factor_gt 0.0834
_refine_ls_wR_factor_ref 0.0910
_reflns_number_gt 4838
_reflns_number_total 6067
_reflns_threshold_expression I>2\s(I)
_cod_data_source_file ic101278w_si_002_2.cif
_cod_data_source_block 2
_cod_depositor_comments
;
The following automatic conversions were performed:

'_symmetry_cell_setting' value 'Triclinic' changed to 'triclinic'
according to the built-in table from CIF Core dictionary named
'cif_core.dic' version 2.4.1 from
2010-06-29.

'_exptl_absorpt_correction_type' value 'MULTI-SCAN'
changed to 'multi-scan' according to the built-in table from CIF Core
dictionary named 'cif_core.dic' version 2.4.1 from
2010-06-29.

'_refine_ls_hydrogen_treatment' value 'CONSTR' changed
to 'constr' according to the built-in table from CIF Core dictionary
named 'cif_core.dic' version 2.4.1 from 2010-06-29.

Automatic conversion script
Id: cif_fix_values 1646 2011-03-28 12:23:43Z adriana 

The following automatic conversions were performed:

'_exptl_crystal_density_meas' value 'NONE' was changed to '?' - the
value is perceived as not measured.

Automatic conversion script
Id: cif_fix_values 3008 2015-01-20 13:52:24Z robertas 
;
_cod_database_code 4316822

loop_
_symmetry_equiv_pos_as_xyz
'x, y, z'
'-x, -y, -z'

loop_
_atom_site_label
_atom_site_type_symbol
_atom_site_fract_x
_atom_site_fract_y
_atom_site_fract_z
_atom_site_U_iso_or_equiv
_atom_site_adp_type
_atom_site_occupancy
_atom_site_symmetry_multiplicity
_atom_site_calc_flag
_atom_site_refinement_flags
_atom_site_disorder_assembly
_atom_site_disorder_group
Cu1 Cu 0.5000 0.5000 0.5000 0.01546(19) Uani 1 2 d S . .
Cu2 Cu 0.76321(6) 0.58596(6) 0.39439(4) 0.01600(15) Uani 1 1 d . . .
Cu3 Cu 0.48757(6) 0.41764(6) 0.29700(4) 0.01690(15) Uani 1 1 d . . .
Cu4 Cu 0.23241(6) 0.33558(6) 0.40542(4) 0.01648(15) Uani 1 1 d . . .
Cu5 Cu -0.06607(6) 0.34335(6) 0.47627(4) 0.01917(16) Uani 1 1 d . . .
Cu6 Cu 0.22509(6) 0.14010(6) 0.22065(4) 0.02073(16) Uani 1 1 d . . .
Cu7 Cu 0.75100(6) 0.55780(6) 0.15931(4) 0.02289(17) Uani 1 1 d . . .
Cu8 Cu 1.17008(8) 0.84359(8) 0.04671(5) 0.0376(2) Uani 1 1 d . . .
O1 O 0.5847(3) 0.5765(3) 0.3619(2) 0.0173(8) Uani 1 1 d . . .
H1D H 0.5738 0.6521 0.3393 0.021 Uiso 1 1 d R . .
O2 O 0.4211(3) 0.3513(3) 0.4152(2) 0.0171(8) Uani 1 1 d . . .
H2D H 0.4354 0.2757 0.4339 0.020 Uiso 1 1 d R . .
O3 O 0.3084(3) 0.4839(3) 0.4902(2) 0.0158(7) Uani 1 1 d . . .
H3D H 0.2936 0.5592 0.4713 0.019 Uiso 1 1 d R . .
O4 O 1.2287(4) 0.6577(4) 0.2968(3) 0.0314(10) Uani 1 1 d . . .
O5 O 1.1995(3) 0.6618(4) 0.4427(2) 0.0222(8) Uani 1 1 d . . .
O6 O 0.9402(3) 0.5790(3) 0.4209(2) 0.0176(8) Uani 1 1 d . . .
O7 O 0.8216(3) 0.6352(3) 0.2763(2) 0.0205(8) Uani 1 1 d . . .
O8 O 0.9365(4) 0.6216(4) 0.1290(2) 0.0276(9) Uani 1 1 d . . .
O9 O 1.1121(4) 0.7935(4) 0.1710(2) 0.0290(9) Uani 1 1 d . . .
O10 O -0.2233(4) 0.2179(5) 0.2332(3) 0.0425(12) Uani 1 1 d . . .
O11 O -0.2005(3) 0.2706(4) 0.3786(2) 0.0267(9) Uani 1 1 d . . .
O12 O 0.0577(3) 0.3441(3) 0.3896(2) 0.0185(8) Uani 1 1 d . . .
O13 O 0.1604(3) 0.1887(3) 0.3252(2) 0.0190(8) Uani 1 1 d . . .
O14 O 0.0387(4) 0.0523(4) 0.1807(3) 0.0307(10) Uani 1 1 d . . .
O15 O -0.1604(4) -0.0153(4) 0.2339(3) 0.0402(11) Uani 1 1 d . . .
O16 O 0.2766(4) 0.0810(4) 0.1132(2) 0.0284(9) Uani 1 1 d . . .
O17 O 0.4519(4) 0.1123(4) 0.0356(3) 0.0403(11) Uani 1 1 d . . .
O18 O 0.4114(3) 0.2506(3) 0.2393(2) 0.0189(8) Uani 1 1 d . . .
O19 O 0.5693(3) 0.4734(3) 0.1847(2) 0.0202(8) Uani 1 1 d . . .
O20 O 0.6980(4) 0.4715(4) 0.0433(2) 0.0321(10) Uani 1 1 d . . .
O21 O 0.5152(4) 0.3596(4) -0.0418(2) 0.0327(10) Uani 1 1 d . . .
O22 O 0.8364(4) 0.7853(3) 0.4617(2) 0.0258(9) Uani 1 1 d . . .
H1W H 0.7922 0.8250 0.4372 0.039 Uiso 1 1 d R . .
H2W H 0.9186 0.8323 0.4679 0.039 Uiso 1 1 d R . .
O23 O 0.3021(4) 0.4616(4) 0.2646(3) 0.0297(9) Uani 1 1 d . . .
H3W H 0.2647 0.4275 0.2140 0.045 Uiso 1 1 d R . .
H4W H 0.2987 0.5335 0.2721 0.045 Uiso 1 1 d R . .
O24 O 1.3312(5) 0.8139(6) 0.0856(4) 0.0769(18) Uani 1 1 d . . .
H6W H 1.3745 0.8077 0.0418 0.115 Uiso 1 1 d R . .
H5W H 1.3871 0.8626 0.1253 0.115 Uiso 1 1 d R . .
O25 O 1.2562(5) 0.9343(5) -0.0624(3) 0.0585(15) Uani 1 1 d . . .
H7W H 1.2357 0.8827 -0.1071 0.088 Uiso 1 1 d R . .
H8W H 1.3319 0.9448 -0.0372 0.088 Uiso 1 1 d R . .
O26 O 1.0031(5) 0.8649(5) 0.0105(3) 0.0576(14) Uani 1 1 d . . .
H9W H 0.9507 0.8011 -0.0207 0.086 Uiso 1 1 d R . .
H10W H 0.9624 0.8831 0.0514 0.086 Uiso 1 1 d R . .
O27 O 1.1006(6) 0.6565(6) -0.0678(5) 0.089(2) Uani 1 1 d . . .
H12W H 1.1545 0.6916 -0.1073 0.133 Uiso 1 1 d R . .
H11W H 1.1292 0.6045 -0.0430 0.133 Uiso 1 1 d R . .
O28 O 0.2571(4) -0.0343(4) 0.3064(3) 0.0418(11) Uani 1 1 d . . .
H13W H 0.3355 -0.0326 0.3064 0.063 Uiso 1 1 d R . .
H14W H 0.2042 -0.0900 0.2692 0.063 Uiso 1 1 d R . .
O29 O -0.1140(4) 0.1016(4) 0.5353(3) 0.0435(11) Uani 1 1 d . . .
H15W H -0.1298 0.0541 0.5802 0.065 Uiso 1 1 d R . .
H16W H -0.1741 0.0686 0.4930 0.065 Uiso 1 1 d R . .
O30 O 0.1670(5) 0.3879(6) 0.1000(3) 0.0652(17) Uani 1 1 d . . .
H17W H 0.2215 0.4429 0.0687 0.098 Uiso 1 1 d R . .
H18W H 0.0970 0.4023 0.1042 0.098 Uiso 1 1 d R . .
O31 O 0.5239(6) 0.7340(5) 0.2347(4) 0.0788(19) Uani 1 1 d . . .
H19W H 0.5099 0.7412 0.1785 0.118 Uiso 1 1 d R . .
H20W H 0.5039 0.7857 0.2653 0.118 Uiso 1 1 d R . .
O32 O 0.7537(5) 0.7600(4) 0.1050(3) 0.0469(12) Uani 1 1 d . . .
H21W H 0.7769 0.8295 0.1344 0.070 Uiso 1 1 d R . .
H22W H 0.6709 0.7298 0.0895 0.070 Uiso 1 1 d R . .
O33 O 0.7242(4) 0.9439(4) 0.3959(3) 0.0402(11) Uani 1 1 d . . .
H23W H 0.6422 0.9156 0.4053 0.060 Uiso 1 1 d R . .
H24W H 0.7349 0.9375 0.3404 0.060 Uiso 1 1 d R . .
O34 O 0.4564(7) 0.8721(8) 0.4085(8) 0.170(5) Uani 1 1 d . . .
H25W H 0.4559 0.9218 0.4506 0.255 Uiso 1 1 d R . .
H26W H 0.3937 0.8134 0.3788 0.255 Uiso 1 1 d R . .
O35 O 0.5309(6) -0.0085(6) 0.2282(5) 0.083(2) Uani 1 1 d . . .
H27W H 0.5252 -0.0060 0.2847 0.125 Uiso 1 1 d R . .
H28W H 0.6009 0.0497 0.2122 0.125 Uiso 1 1 d R . .
O36 O 0.5316(6) 0.1655(6) 0.4117(7) 0.130(4) Uani 1 1 d . . .
H29W H 0.5257 0.1245 0.3630 0.195 Uiso 1 1 d R . .
H30W H 0.6121 0.2005 0.4327 0.195 Uiso 1 1 d R . .
C1 C 1.1566(5) 0.6448(5) 0.3596(4) 0.0226(12) Uani 1 1 d . . .
C2 C 1.0064(5) 0.5991(5) 0.3400(3) 0.0175(11) Uani 1 1 d . . .
H2 H 0.9763 0.5181 0.3070 0.021 Uiso 1 1 calc R . .
C3 C 0.9615(5) 0.6883(5) 0.2826(3) 0.0171(11) Uani 1 1 d . . .
H3 H 0.9933 0.7713 0.3129 0.021 Uiso 1 1 calc R . .
C4 C 1.0084(5) 0.7019(5) 0.1872(4) 0.0213(12) Uani 1 1 d . . .
C5 C -0.1562(5) 0.2492(5) 0.3065(4) 0.0247(13) Uani 1 1 d . . .
C6 C -0.0096(5) 0.2691(5) 0.3118(3) 0.0193(11) Uani 1 1 d . . .
H6 H 0.0297 0.3141 0.2585 0.023 Uiso 1 1 calc R . .
C7 C 0.0196(5) 0.1471(5) 0.3179(3) 0.0189(11) Uani 1 1 d . . .
H7 H -0.0142 0.1051 0.3733 0.023 Uiso 1 1 calc R . .
C8 C -0.0406(5) 0.0534(5) 0.2392(4) 0.0254(13) Uani 1 1 d . . .
C9 C 0.3978(5) 0.1405(5) 0.0979(4) 0.0232(12) Uani 1 1 d . . .
C10 C 0.4770(5) 0.2532(5) 0.1595(3) 0.0195(11) Uani 1 1 d . . .
H10 H 0.5640 0.2504 0.1764 0.023 Uiso 1 1 calc R . .
C11 C 0.4987(5) 0.3812(5) 0.1173(3) 0.0200(11) Uani 1 1 d . . .
H11 H 0.4118 0.3857 0.1031 0.024 Uiso 1 1 calc R . .
C12 C 0.5730(6) 0.4046(5) 0.0316(4) 0.0237(12) Uani 1 1 d . . .

loop_
_atom_site_aniso_label
_atom_site_aniso_U_11
_atom_site_aniso_U_22
_atom_site_aniso_U_33
_atom_site_aniso_U_23
_atom_site_aniso_U_13
_atom_site_aniso_U_12
Cu1 0.0090(4) 0.0232(5) 0.0124(4) -0.0046(4) 0.0005(3) 0.0044(4)
Cu2 0.0118(3) 0.0223(3) 0.0127(3) -0.0009(2) 0.0024(2) 0.0050(3)
Cu3 0.0143(3) 0.0217(3) 0.0126(3) -0.0030(2) 0.0021(2) 0.0045(3)
Cu4 0.0106(3) 0.0227(3) 0.0150(3) -0.0050(3) 0.0002(2) 0.0053(3)
Cu5 0.0132(3) 0.0285(4) 0.0160(3) -0.0048(3) 0.0009(2) 0.0083(3)
Cu6 0.0161(3) 0.0251(4) 0.0182(3) -0.0068(3) 0.0044(3) 0.0044(3)
Cu7 0.0190(4) 0.0292(4) 0.0138(3) -0.0013(3) 0.0031(3) 0.0018(3)
Cu8 0.0318(4) 0.0489(5) 0.0292(4) 0.0062(4) 0.0088(3) 0.0114(4)
O1 0.0132(18) 0.0205(19) 0.0186(19) -0.0019(15) 0.0000(14) 0.0070(15)
O2 0.0135(18) 0.023(2) 0.0129(18) 0.0001(15) -0.0016(14) 0.0054(15)
O3 0.0126(18) 0.0182(18) 0.0170(18) 0.0006(14) 0.0032(14) 0.0059(15)
O4 0.027(2) 0.051(3) 0.024(2) 0.0076(19) 0.0147(18) 0.021(2)
O5 0.0163(19) 0.033(2) 0.020(2) -0.0024(16) 0.0001(15) 0.0128(17)
O6 0.0127(18) 0.024(2) 0.0141(18) 0.0012(15) 0.0045(14) 0.0045(15)
O7 0.0137(18) 0.030(2) 0.0152(19) 0.0034(16) 0.0021(14) 0.0056(16)
O8 0.024(2) 0.035(2) 0.017(2) -0.0028(17) 0.0042(16) 0.0029(18)
O9 0.023(2) 0.036(2) 0.018(2) 0.0044(17) 0.0080(16) -0.0007(18)
O10 0.026(2) 0.077(3) 0.027(2) -0.018(2) -0.0110(19) 0.025(2)
O11 0.0127(19) 0.042(2) 0.024(2) -0.0096(18) 0.0002(16) 0.0089(18)
O12 0.0135(18) 0.024(2) 0.0167(19) -0.0047(15) 0.0001(14) 0.0061(16)
O13 0.0121(18) 0.026(2) 0.0195(19) -0.0043(15) 0.0025(14) 0.0079(16)
O14 0.016(2) 0.046(3) 0.025(2) -0.0171(19) 0.0009(16) 0.0063(18)
O15 0.019(2) 0.052(3) 0.037(3) -0.021(2) 0.0032(19) -0.001(2)
O16 0.026(2) 0.029(2) 0.023(2) -0.0101(17) 0.0114(17) 0.0004(18)
O17 0.038(3) 0.035(3) 0.041(3) -0.014(2) 0.023(2) 0.004(2)
O18 0.0187(19) 0.0195(19) 0.0163(19) -0.0013(15) 0.0051(15) 0.0042(16)
O19 0.0206(19) 0.0182(19) 0.0161(19) -0.0039(15) 0.0028(15) 0.0012(16)
O20 0.027(2) 0.036(2) 0.020(2) -0.0061(18) 0.0079(17) -0.0029(19)
O21 0.035(2) 0.038(2) 0.014(2) -0.0052(17) -0.0021(17) 0.003(2)
O22 0.023(2) 0.023(2) 0.029(2) -0.0013(17) -0.0003(17) 0.0063(17)
O23 0.028(2) 0.034(2) 0.032(2) 0.0017(18) 0.0021(18) 0.0179(19)
O24 0.054(4) 0.109(5) 0.074(4) -0.010(4) 0.008(3) 0.039(4)
O25 0.062(3) 0.072(4) 0.029(3) -0.006(2) 0.009(2) 0.011(3)
O26 0.057(3) 0.070(4) 0.050(3) 0.007(3) 0.006(3) 0.029(3)
O27 0.066(4) 0.090(5) 0.122(6) -0.015(4) -0.001(4) 0.044(4)
O28 0.039(3) 0.033(3) 0.048(3) -0.003(2) 0.001(2) 0.009(2)
O29 0.035(3) 0.050(3) 0.035(3) -0.007(2) -0.001(2) 0.004(2)
O30 0.037(3) 0.113(5) 0.034(3) 0.016(3) 0.008(2) 0.015(3)
O31 0.114(5) 0.063(4) 0.055(4) 0.004(3) -0.013(4) 0.033(4)
O32 0.046(3) 0.047(3) 0.048(3) -0.004(2) -0.011(2) 0.022(2)
O33 0.030(2) 0.051(3) 0.038(3) 0.004(2) 0.003(2) 0.013(2)
O34 0.053(5) 0.118(7) 0.336(15) 0.103(8) 0.053(7) 0.022(5)
O35 0.056(4) 0.070(4) 0.106(5) 0.026(4) -0.015(3) 0.008(3)
O36 0.035(3) 0.052(4) 0.300(12) -0.007(6) 0.011(5) 0.016(3)
C1 0.024(3) 0.020(3) 0.028(3) 0.006(2) 0.009(2) 0.012(2)
C2 0.015(3) 0.021(3) 0.017(3) 0.000(2) 0.004(2) 0.006(2)
C3 0.013(3) 0.023(3) 0.016(3) 0.002(2) 0.003(2) 0.007(2)
C4 0.017(3) 0.029(3) 0.020(3) 0.006(2) 0.009(2) 0.011(3)
C5 0.020(3) 0.027(3) 0.026(3) -0.008(2) -0.004(2) 0.009(2)
C6 0.013(3) 0.029(3) 0.013(3) -0.002(2) -0.001(2) 0.006(2)
C7 0.013(3) 0.024(3) 0.015(3) -0.005(2) 0.002(2) 0.001(2)
C8 0.023(3) 0.028(3) 0.025(3) -0.005(2) -0.002(2) 0.010(3)
C9 0.027(3) 0.020(3) 0.022(3) -0.003(2) 0.007(2) 0.008(2)
C10 0.017(3) 0.027(3) 0.018(3) -0.002(2) 0.005(2) 0.010(2)
C11 0.017(3) 0.025(3) 0.015(3) -0.005(2) 0.002(2) 0.005(2)
C12 0.031(3) 0.020(3) 0.018(3) -0.001(2) 0.002(2) 0.008(3)

loop_
_atom_type_symbol
_atom_type_description
_atom_type_scat_dispersion_real
_atom_type_scat_dispersion_imag
_atom_type_scat_source
C C 0.0033 0.0016 'International Tables Vol C Tables 4.2.6.8 and 6.1.1.4'
H H 0.0000 0.0000 'International Tables Vol C Tables 4.2.6.8 and 6.1.1.4'
O O 0.0106 0.0060 'International Tables Vol C Tables 4.2.6.8 and 6.1.1.4'
Cu Cu 0.3201 1.2651 'International Tables Vol C Tables 4.2.6.8 and 6.1.1.4'

loop_
_geom_angle_atom_site_label_1
_geom_angle_atom_site_label_2
_geom_angle_atom_site_label_3
_geom_angle
_geom_angle_site_symmetry_1
_geom_angle_site_symmetry_3
_geom_angle_publ_flag
O2 Cu1 O2 180.00(16) . 2_666 ?
O2 Cu1 O3 99.64(13) . 2_666 ?
O2 Cu1 O3 80.36(13) 2_666 2_666 ?
O2 Cu1 O3 80.36(13) . . ?
O2 Cu1 O3 99.64(13) 2_666 . ?
O3 Cu1 O3 180.0 2_666 . ?
O2 Cu1 O1 75.79(13) . . ?
O2 Cu1 O1 104.21(13) 2_666 . ?
O3 Cu1 O1 73.99(12) 2_666 . ?
O3 Cu1 O1 106.01(12) . . ?
O2 Cu1 O1 104.21(13) . 2_666 ?
O2 Cu1 O1 75.79(13) 2_666 2_666 ?
O3 Cu1 O1 106.01(12) 2_666 2_666 ?
O3 Cu1 O1 73.99(12) . 2_666 ?
O1 Cu1 O1 180.000(1) . 2_666 ?
O2 Cu1 Cu4 139.80(10) . 2_666 ?
O2 Cu1 Cu4 40.20(10) 2_666 2_666 ?
O3 Cu1 Cu4 40.16(9) 2_666 2_666 ?
O3 Cu1 Cu4 139.84(9) . 2_666 ?
O1 Cu1 Cu4 88.90(8) . 2_666 ?
O1 Cu1 Cu4 91.10(8) 2_666 2_666 ?
O2 Cu1 Cu4 40.20(10) . . ?
O2 Cu1 Cu4 139.80(10) 2_666 . ?
O3 Cu1 Cu4 139.84(9) 2_666 . ?
O3 Cu1 Cu4 40.16(9) . . ?
O1 Cu1 Cu4 91.10(8) . . ?
O1 Cu1 Cu4 88.90(8) 2_666 . ?
Cu4 Cu1 Cu4 180.0 2_666 . ?
O7 Cu2 O1 93.33(14) . . ?
O7 Cu2 O6 85.40(14) . . ?
O1 Cu2 O6 174.19(14) . . ?
O7 Cu2 O3 173.55(15) . 2_666 ?
O1 Cu2 O3 84.78(14) . 2_666 ?
O6 Cu2 O3 95.86(14) . 2_666 ?
O7 Cu2 O22 98.11(14) . . ?
O1 Cu2 O22 94.79(14) . . ?
O6 Cu2 O22 91.00(14) . . ?
O3 Cu2 O22 88.21(13) 2_666 . ?
O1 Cu3 O19 94.85(14) . . ?
O1 Cu3 O18 171.35(15) . . ?
O19 Cu3 O18 85.79(14) . . ?
O1 Cu3 O2 85.95(14) . . ?
O19 Cu3 O2 172.76(15) . . ?
O18 Cu3 O2 92.35(14) . . ?
O1 Cu3 O23 93.88(14) . . ?
O19 Cu3 O23 97.12(14) . . ?
O18 Cu3 O23 94.60(14) . . ?
O2 Cu3 O23 90.01(14) . . ?
O13 Cu4 O12 86.42(14) . . ?
O13 Cu4 O3 178.42(15) . . ?
O12 Cu4 O3 94.63(14) . . ?
O13 Cu4 O2 97.86(14) . . ?
O12 Cu4 O2 171.97(15) . . ?
O3 Cu4 O2 81.24(13) . . ?
O13 Cu4 O22 93.46(14) . 2_666 ?
O12 Cu4 O22 88.98(14) . 2_666 ?
O3 Cu4 O22 85.38(13) . 2_666 ?
O2 Cu4 O22 97.50(13) . 2_666 ?
O13 Cu4 Cu1 138.04(10) . . ?
O12 Cu4 Cu1 135.28(10) . . ?
O3 Cu4 Cu1 41.05(9) . . ?
O2 Cu4 Cu1 40.19(10) . . ?
O22 Cu4 Cu1 92.00(9) 2_666 . ?
O12 Cu5 O11 84.98(14) . . ?
O12 Cu5 O5 176.32(15) . 2_666 ?
O11 Cu5 O5 91.34(15) . 2_666 ?
O12 Cu5 O6 99.12(14) . 2_666 ?
O11 Cu5 O6 175.55(15) . 2_666 ?
O5 Cu5 O6 84.55(14) 2_666 2_666 ?
O13 Cu6 O16 175.52(15) . . ?
O13 Cu6 O18 99.20(14) . . ?
O16 Cu6 O18 85.26(15) . . ?
O13 Cu6 O14 85.30(15) . . ?
O16 Cu6 O14 90.41(16) . . ?
O18 Cu6 O14 167.81(17) . . ?
O19 Cu7 O7 98.57(14) . . ?
O19 Cu7 O20 85.91(15) . . ?
O7 Cu7 O20 172.57(17) . . ?
O19 Cu7 O8 172.23(16) . . ?
O7 Cu7 O8 85.46(15) . . ?
O20 Cu7 O8 89.43(16) . . ?
O24 Cu8 O26 177.0(2) . . ?
O24 Cu8 O9 86.1(2) . . ?
O26 Cu8 O9 91.80(19) . . ?
O24 Cu8 O25 91.0(2) . . ?
O26 Cu8 O25 91.5(2) . . ?
O9 Cu8 O25 165.94(19) . . ?
Cu2 O1 Cu3 107.85(16) . . ?
Cu2 O1 Cu1 95.68(14) . . ?
Cu3 O1 Cu1 93.96(14) . . ?
Cu2 O1 H1D 118.3 . . ?
Cu3 O1 H1D 118.3 . . ?
Cu1 O1 H1D 118.3 . . ?
Cu3 O2 Cu1 104.23(16) . . ?
Cu3 O2 Cu4 104.05(15) . . ?
Cu1 O2 Cu4 99.61(15) . . ?
Cu3 O2 H2D 115.6 . . ?
Cu1 O2 H2D 115.6 . . ?
Cu4 O2 H2D 115.6 . . ?
Cu2 O3 Cu4 103.01(15) 2_666 . ?
Cu2 O3 Cu1 105.49(15) 2_666 . ?
Cu4 O3 Cu1 98.78(14) . . ?
Cu2 O3 H3D 115.8 2_666 . ?
Cu4 O3 H3D 115.8 . . ?
Cu1 O3 H3D 115.8 . . ?
C1 O5 Cu5 113.9(3) . 2_666 ?
C2 O6 Cu5 110.6(3) . 2_666 ?
C2 O6 Cu2 108.5(3) . . ?
Cu5 O6 Cu2 127.20(18) 2_666 . ?
C3 O7 Cu2 108.4(3) . . ?
C3 O7 Cu7 111.4(3) . . ?
Cu2 O7 Cu7 131.15(19) . . ?
C4 O8 Cu7 110.0(3) . . ?
C4 O9 Cu8 124.4(4) . . ?
C5 O11 Cu5 114.3(3) . . ?
C6 O12 Cu5 111.1(3) . . ?
C6 O12 Cu4 107.3(3) . . ?
Cu5 O12 Cu4 131.05(18) . . ?
C7 O13 Cu6 111.8(3) . . ?
C7 O13 Cu4 108.5(3) . . ?
Cu6 O13 Cu4 132.42(19) . . ?
C8 O14 Cu6 113.7(3) . . ?
C9 O16 Cu6 113.9(3) . . ?
C10 O18 Cu6 110.1(3) . . ?
C10 O18 Cu3 108.5(3) . . ?
Cu6 O18 Cu3 127.98(18) . . ?
C11 O19 Cu7 111.0(3) . . ?
C11 O19 Cu3 107.8(3) . . ?
Cu7 O19 Cu3 131.52(19) . . ?
C12 O20 Cu7 113.6(3) . . ?
Cu2 O22 Cu4 81.96(12) . 2_666 ?
Cu2 O22 H1W 108.9 . . ?
Cu4 O22 H1W 121.6 2_666 . ?
Cu2 O22 H2W 121.3 . . ?
Cu4 O22 H2W 110.7 2_666 . ?
H1W O22 H2W 110.5 . . ?
Cu3 O23 H3W 109.4 . . ?
Cu3 O23 H4W 124.7 . . ?
H3W O23 H4W 111.7 . . ?
Cu8 O24 H6W 112.8 . . ?
Cu8 O24 H5W 119.8 . . ?
H6W O24 H5W 107.1 . . ?
Cu8 O25 H7W 109.5 . . ?
Cu8 O25 H8W 89.5 . . ?
H7W O25 H8W 111.4 . . ?
Cu8 O26 H9W 110.1 . . ?
Cu8 O26 H10W 117.8 . . ?
H9W O26 H10W 110.3 . . ?
H12W O27 H11W 105.3 . . ?
H13W O28 H14W 111.1 . . ?
H15W O29 H16W 109.5 . . ?
H17W O30 H18W 111.0 . . ?
H19W O31 H20W 111.3 . . ?
H21W O32 H22W 111.5 . . ?
H23W O33 H24W 111.1 . . ?
H25W O34 H26W 131.7 . . ?
H27W O35 H28W 111.8 . . ?
H29W O36 H30W 111.0 . . ?
O4 C1 O5 123.9(5) . . ?
O4 C1 C2 119.8(5) . . ?
O5 C1 C2 116.2(4) . . ?
O6 C2 C1 111.3(4) . . ?
O6 C2 C3 108.1(4) . . ?
C1 C2 C3 114.1(4) . . ?
O6 C2 H2 107.7 . . ?
C1 C2 H2 107.7 . . ?
C3 C2 H2 107.7 . . ?
O7 C3 C4 108.4(4) . . ?
O7 C3 C2 106.0(4) . . ?
C4 C3 C2 113.5(4) . . ?
O7 C3 H3 109.6 . . ?
C4 C3 H3 109.6 . . ?
C2 C3 H3 109.6 . . ?
O8 C4 O9 123.9(5) . . ?
O8 C4 C3 116.9(5) . . ?
O9 C4 C3 119.2(5) . . ?
O10 C5 O11 124.1(5) . . ?
O10 C5 C6 119.4(5) . . ?
O11 C5 C6 116.4(5) . . ?
O12 C6 C5 109.9(4) . . ?
O12 C6 C7 106.0(4) . . ?
C5 C6 C7 115.5(4) . . ?
O12 C6 H6 108.4 . . ?
C5 C6 H6 108.4 . . ?
C7 C6 H6 108.4 . . ?
O13 C7 C8 110.8(4) . . ?
O13 C7 C6 105.5(4) . . ?
C8 C7 C6 115.1(4) . . ?
O13 C7 H7 108.4 . . ?
C8 C7 H7 108.4 . . ?
C6 C7 H7 108.4 . . ?
O15 C8 O14 123.6(5) . . ?
O15 C8 C7 120.4(5) . . ?
O14 C8 C7 116.0(5) . . ?
O17 C9 O16 123.7(5) . . ?
O17 C9 C10 119.6(5) . . ?
O16 C9 C10 116.7(4) . . ?
O18 C10 C9 110.9(4) . . ?
O18 C10 C11 106.0(4) . . ?
C9 C10 C11 114.1(4) . . ?
O18 C10 H10 108.6 . . ?
C9 C10 H10 108.6 . . ?
C11 C10 H10 108.6 . . ?
O19 C11 C12 110.9(4) . . ?
O19 C11 C10 105.9(4) . . ?
C12 C11 C10 114.2(4) . . ?
O19 C11 H11 108.6 . . ?
C12 C11 H11 108.6 . . ?
C10 C11 H11 108.6 . . ?
O21 C12 O20 123.9(5) . . ?
O21 C12 C11 121.2(5) . . ?
O20 C12 C11 114.8(4) . . ?

loop_
_geom_bond_atom_site_label_1
_geom_bond_atom_site_label_2
_geom_bond_distance
_geom_bond_site_symmetry_2
_geom_bond_publ_flag
Cu1 O2 1.995(3) . ?
Cu1 O2 1.995(3) 2_666 ?
Cu1 O3 2.026(3) 2_666 ?
Cu1 O3 2.026(3) . ?
Cu1 O1 2.347(3) . ?
Cu1 O1 2.347(3) 2_666 ?
Cu1 Cu4 3.0483(6) 2_666 ?
Cu1 Cu4 3.0483(6) . ?
Cu2 O7 1.924(3) . ?
Cu2 O1 1.940(3) . ?
Cu2 O6 1.981(3) . ?
Cu2 O3 1.981(3) 2_666 ?
Cu2 O22 2.321(4) . ?
Cu3 O1 1.941(3) . ?
Cu3 O19 1.943(3) . ?
Cu3 O18 1.948(3) . ?
Cu3 O2 1.992(3) . ?
Cu3 O23 2.294(4) . ?
Cu4 O13 1.937(3) . ?
Cu4 O12 1.949(3) . ?
Cu4 O3 1.989(3) . ?
Cu4 O2 1.995(3) . ?
Cu4 O22 2.416(4) 2_666 ?
Cu5 O12 1.931(3) . ?
Cu5 O11 1.932(4) . ?
Cu5 O5 1.940(4) 2_666 ?
Cu5 O6 1.949(3) 2_666 ?
Cu6 O13 1.921(3) . ?
Cu6 O16 1.939(4) . ?
Cu6 O18 1.942(3) . ?
Cu6 O14 1.943(4) . ?
Cu7 O19 1.911(4) . ?
Cu7 O7 1.926(3) . ?
Cu7 O20 1.930(4) . ?
Cu7 O8 1.959(4) . ?
Cu8 O24 1.971(6) . ?
Cu8 O26 1.973(5) . ?
Cu8 O9 2.012(4) . ?
Cu8 O25 2.021(5) . ?
O1 H1D 0.9800 . ?
O2 H2D 0.9800 . ?
O3 Cu2 1.981(3) 2_666 ?
O3 H3D 0.9800 . ?
O4 C1 1.237(6) . ?
O5 C1 1.282(6) . ?
O5 Cu5 1.940(3) 2_666 ?
O6 C2 1.422(6) . ?
O6 Cu5 1.949(3) 2_666 ?
O7 C3 1.408(6) . ?
O8 C4 1.253(6) . ?
O9 C4 1.255(6) . ?
O10 C5 1.244(6) . ?
O11 C5 1.270(6) . ?
O12 C6 1.422(6) . ?
O13 C7 1.421(6) . ?
O14 C8 1.274(7) . ?
O15 C8 1.239(7) . ?
O16 C9 1.273(6) . ?
O17 C9 1.240(6) . ?
O18 C10 1.425(6) . ?
O19 C11 1.412(6) . ?
O20 C12 1.283(7) . ?
O21 C12 1.231(6) . ?
O22 Cu4 2.416(4) 2_666 ?
O22 H1W 0.8499 . ?
O22 H2W 0.8501 . ?
O23 H3W 0.8501 . ?
O23 H4W 0.8500 . ?
O24 H6W 0.8501 . ?
O24 H5W 0.8500 . ?
O25 H7W 0.8501 . ?
O25 H8W 0.8500 . ?
O26 H9W 0.8500 . ?
O26 H10W 0.8500 . ?
O27 H12W 0.8500 . ?
O27 H11W 0.8499 . ?
O28 H13W 0.8500 . ?
O28 H14W 0.8500 . ?
O29 H15W 0.8499 . ?
O29 H16W 0.8501 . ?
O30 H17W 0.8500 . ?
O30 H18W 0.8500 . ?
O31 H19W 0.8501 . ?
O31 H20W 0.8499 . ?
O32 H21W 0.8500 . ?
O32 H22W 0.8500 . ?
O33 H23W 0.8500 . ?
O33 H24W 0.8499 . ?
O34 H25W 0.8500 . ?
O34 H26W 0.8500 . ?
O35 H27W 0.8501 . ?
O35 H28W 0.8499 . ?
O36 H29W 0.8501 . ?
O36 H30W 0.8500 . ?
C1 C2 1.526(7) . ?
C2 C3 1.537(7) . ?
C2 H2 0.9800 . ?
C3 C4 1.531(7) . ?
C3 H3 0.9800 . ?
C5 C6 1.525(7) . ?
C6 C7 1.557(7) . ?
C6 H6 0.9800 . ?
C7 C8 1.521(7) . ?
C7 H7 0.9800 . ?
C9 C10 1.516(7) . ?
C10 C11 1.543(7) . ?
C10 H10 0.9800 . ?
C11 C12 1.529(7) . ?
C11 H11 0.9800 . ?

loop_
_geom_torsion_atom_site_label_1
_geom_torsion_atom_site_label_2
_geom_torsion_atom_site_label_3
_geom_torsion_atom_site_label_4
_geom_torsion
_geom_torsion_site_symmetry_1
_geom_torsion_site_symmetry_2
_geom_torsion_site_symmetry_3
_geom_torsion_site_symmetry_4
_geom_torsion_publ_flag
O2 Cu1 Cu4 O13 1.8(2) . . . . ?
O2 Cu1 Cu4 O13 -178.2(2) 2_666 . . . ?
O3 Cu1 Cu4 O13 2.0(2) 2_666 . . . ?
O3 Cu1 Cu4 O13 -178.0(2) . . . . ?
O1 Cu1 Cu4 O13 68.06(18) . . . . ?
O1 Cu1 Cu4 O13 -111.94(18) 2_666 . . . ?
O2 Cu1 Cu4 O12 -170.2(2) . . . . ?
O2 Cu1 Cu4 O12 9.8(2) 2_666 . . . ?
O3 Cu1 Cu4 O12 -170.0(2) 2_666 . . . ?
O3 Cu1 Cu4 O12 10.0(2) . . . . ?
O1 Cu1 Cu4 O12 -103.94(17) . . . . ?
O1 Cu1 Cu4 O12 76.06(17) 2_666 . . . ?
O2 Cu1 Cu4 O3 179.9(2) . . . . ?
O2 Cu1 Cu4 O3 -0.1(2) 2_666 . . . ?
O3 Cu1 Cu4 O3 180.0 2_666 . . . ?
O1 Cu1 Cu4 O3 -113.89(17) . . . . ?
O1 Cu1 Cu4 O3 66.11(17) 2_666 . . . ?
O2 Cu1 Cu4 O2 180.000(1) 2_666 . . . ?
O3 Cu1 Cu4 O2 0.1(2) 2_666 . . . ?
O3 Cu1 Cu4 O2 -179.9(2) . . . . ?
O1 Cu1 Cu4 O2 66.23(17) . . . . ?
O1 Cu1 Cu4 O2 -113.77(17) 2_666 . . . ?
O2 Cu1 Cu4 O22 99.26(17) . . . 2_666 ?
O2 Cu1 Cu4 O22 -80.74(17) 2_666 . . 2_666 ?
O3 Cu1 Cu4 O22 99.38(17) 2_666 . . 2_666 ?
O3 Cu1 Cu4 O22 -80.62(17) . . . 2_666 ?
O1 Cu1 Cu4 O22 165.49(12) . . . 2_666 ?
O1 Cu1 Cu4 O22 -14.51(12) 2_666 . . 2_666 ?
O7 Cu2 O1 Cu3 79.55(18) . . . . ?
O3 Cu2 O1 Cu3 -94.27(17) 2_666 . . . ?
O22 Cu2 O1 Cu3 177.98(16) . . . . ?
O7 Cu2 O1 Cu1 175.57(14) . . . . ?
O3 Cu2 O1 Cu1 1.75(13) 2_666 . . . ?
O22 Cu2 O1 Cu1 -86.00(13) . . . . ?
O19 Cu3 O1 Cu2 -77.47(18) . . . . ?
O2 Cu3 O1 Cu2 95.31(17) . . . . ?
O23 Cu3 O1 Cu2 -174.96(16) . . . . ?
O19 Cu3 O1 Cu1 -174.73(13) . . . . ?
O2 Cu3 O1 Cu1 -1.96(13) . . . . ?
O23 Cu3 O1 Cu1 87.78(13) . . . . ?
O2 Cu1 O1 Cu2 -106.39(15) . . . . ?
O2 Cu1 O1 Cu2 73.61(15) 2_666 . . . ?
O3 Cu1 O1 Cu2 -1.77(13) 2_666 . . . ?
O3 Cu1 O1 Cu2 178.23(13) . . . . ?
Cu4 Cu1 O1 Cu2 36.07(11) 2_666 . . . ?
Cu4 Cu1 O1 Cu2 -143.93(11) . . . . ?
O2 Cu1 O1 Cu3 2.01(13) . . . . ?
O2 Cu1 O1 Cu3 -177.99(13) 2_666 . . . ?
O3 Cu1 O1 Cu3 106.63(15) 2_666 . . . ?
O3 Cu1 O1 Cu3 -73.37(15) . . . . ?
Cu4 Cu1 O1 Cu3 144.47(11) 2_666 . . . ?
Cu4 Cu1 O1 Cu3 -35.53(11) . . . . ?
O1 Cu3 O2 Cu1 2.37(15) . . . . ?
O18 Cu3 O2 Cu1 173.88(16) . . . . ?
O23 Cu3 O2 Cu1 -91.52(16) . . . . ?
O1 Cu3 O2 Cu4 106.32(16) . . . . ?
O18 Cu3 O2 Cu4 -82.17(16) . . . . ?
O23 Cu3 O2 Cu4 12.43(16) . . . . ?
O3 Cu1 O2 Cu3 -72.65(16) 2_666 . . . ?
O3 Cu1 O2 Cu3 107.35(16) . . . . ?
O1 Cu1 O2 Cu3 -2.01(13) . . . . ?
O1 Cu1 O2 Cu3 177.99(13) 2_666 . . . ?
Cu4 Cu1 O2 Cu3 -72.72(19) 2_666 . . . ?
Cu4 Cu1 O2 Cu3 107.28(19) . . . . ?
O3 Cu1 O2 Cu4 -179.92(14) 2_666 . . . ?
O3 Cu1 O2 Cu4 0.08(14) . . . . ?
O1 Cu1 O2 Cu4 -109.29(15) . . . . ?
O1 Cu1 O2 Cu4 70.71(15) 2_666 . . . ?
Cu4 Cu1 O2 Cu4 180.0 2_666 . . . ?
O13 Cu4 O2 Cu3 73.82(17) . . . . ?
O3 Cu4 O2 Cu3 -107.50(17) . . . . ?
O22 Cu4 O2 Cu3 168.38(14) 2_666 . . . ?
Cu1 Cu4 O2 Cu3 -107.4(2) . . . . ?
O3 Cu4 O2 Cu1 -0.08(14) . . . . ?
O22 Cu4 O2 Cu1 -84.19(15) 2_666 . . . ?
O12 Cu4 O3 Cu2 78.76(16) . . . 2_666 ?
O2 Cu4 O3 Cu2 -108.17(16) . . . 2_666 ?
O22 Cu4 O3 Cu2 -9.84(14) 2_666 . . 2_666 ?
Cu1 Cu4 O3 Cu2 -108.25(19) . . . 2_666 ?
O12 Cu4 O3 Cu1 -172.99(15) . . . . ?
O2 Cu4 O3 Cu1 0.08(14) . . . . ?
O22 Cu4 O3 Cu1 98.41(14) 2_666 . . . ?
O2 Cu1 O3 Cu2 106.13(16) . . . 2_666 ?
O2 Cu1 O3 Cu2 -73.87(16) 2_666 . . 2_666 ?
O1 Cu1 O3 Cu2 178.21(13) . . . 2_666 ?
O1 Cu1 O3 Cu2 -1.79(13) 2_666 . . 2_666 ?
Cu4 Cu1 O3 Cu2 -73.79(19) 2_666 . . 2_666 ?
Cu4 Cu1 O3 Cu2 106.21(19) . . . 2_666 ?
O2 Cu1 O3 Cu4 -0.08(14) . . . . ?
O2 Cu1 O3 Cu4 179.92(14) 2_666 . . . ?
O1 Cu1 O3 Cu4 72.00(15) . . . . ?
O1 Cu1 O3 Cu4 -108.00(15) 2_666 . . . ?
Cu4 Cu1 O3 Cu4 180.0 2_666 . . . ?
O7 Cu2 O6 C2 -6.2(3) . . . . ?
O3 Cu2 O6 C2 167.5(3) 2_666 . . . ?
O22 Cu2 O6 C2 -104.2(3) . . . . ?
O7 Cu2 O6 Cu5 129.9(2) . . . 2_666 ?
O3 Cu2 O6 Cu5 -56.4(2) 2_666 . . 2_666 ?
O22 Cu2 O6 Cu5 31.9(2) . . . 2_666 ?
O1 Cu2 O7 C3 162.0(3) . . . . ?
O6 Cu2 O7 C3 -23.7(3) . . . . ?
O22 Cu2 O7 C3 66.7(3) . . . . ?
O1 Cu2 O7 Cu7 -54.6(3) . . . . ?
O6 Cu2 O7 Cu7 119.8(3) . . . . ?
O22 Cu2 O7 Cu7 -149.9(2) . . . . ?
O19 Cu7 O7 C3 169.9(3) . . . . ?
O8 Cu7 O7 C3 -3.4(3) . . . . ?
O19 Cu7 O7 Cu2 27.3(3) . . . . ?
O8 Cu7 O7 Cu2 -146.0(3) . . . . ?
O7 Cu7 O8 C4 -14.3(4) . . . . ?
O20 Cu7 O8 C4 171.1(4) . . . . ?
O24 Cu8 O9 C4 -119.6(5) . . . . ?
O26 Cu8 O9 C4 58.2(5) . . . . ?
O25 Cu8 O9 C4 161.7(8) . . . . ?
O12 Cu5 O11 C5 3.5(4) . . . . ?
O5 Cu5 O11 C5 -176.6(4) 2_666 . . . ?
O11 Cu5 O12 C6 -13.4(3) . . . . ?
O6 Cu5 O12 C6 168.4(3) 2_666 . . . ?
O11 Cu5 O12 Cu4 -152.6(3) . . . . ?
O6 Cu5 O12 Cu4 29.2(3) 2_666 . . . ?
O13 Cu4 O12 C6 -17.2(3) . . . . ?
O3 Cu4 O12 C6 164.0(3) . . . . ?
O22 Cu4 O12 C6 -110.7(3) 2_666 . . . ?
Cu1 Cu4 O12 C6 157.4(3) . . . . ?
O13 Cu4 O12 Cu5 123.1(3) . . . . ?
O3 Cu4 O12 Cu5 -55.7(3) . . . . ?
O22 Cu4 O12 Cu5 29.6(2) 2_666 . . . ?
Cu1 Cu4 O12 Cu5 -62.2(3) . . . . ?
O18 Cu6 O13 C7 164.4(3) . . . . ?
O14 Cu6 O13 C7 -4.2(3) . . . . ?
O18 Cu6 O13 Cu4 18.6(3) . . . . ?
O14 Cu6 O13 Cu4 -150.0(3) . . . . ?
O12 Cu4 O13 C7 -15.1(3) . . . . ?
O2 Cu4 O13 C7 171.7(3) . . . . ?
O22 Cu4 O13 C7 73.7(3) 2_666 . . . ?
Cu1 Cu4 O13 C7 170.5(2) . . . . ?
O12 Cu4 O13 Cu6 131.5(3) . . . . ?
O2 Cu4 O13 Cu6 -41.7(3) . . . . ?
O22 Cu4 O13 Cu6 -139.7(2) 2_666 . . . ?
Cu1 Cu4 O13 Cu6 -42.9(3) . . . . ?
O13 Cu6 O14 C8 -6.1(4) . . . . ?
O16 Cu6 O14 C8 172.6(4) . . . . ?
O18 Cu6 O14 C8 -118.4(7) . . . . ?
O18 Cu6 O16 C9 -4.5(4) . . . . ?
O14 Cu6 O16 C9 164.1(4) . . . . ?
O13 Cu6 O18 C10 -166.9(3) . . . . ?
O16 Cu6 O18 C10 13.5(3) . . . . ?
O14 Cu6 O18 C10 -56.0(8) . . . . ?
O13 Cu6 O18 Cu3 -31.4(3) . . . . ?
O16 Cu6 O18 Cu3 149.0(2) . . . . ?
O14 Cu6 O18 Cu3 79.5(8) . . . . ?
O19 Cu3 O18 C10 12.8(3) . . . . ?
O2 Cu3 O18 C10 -160.1(3) . . . . ?
O23 Cu3 O18 C10 109.7(3) . . . . ?
O19 Cu3 O18 Cu6 -123.2(2) . . . . ?
O2 Cu3 O18 Cu6 63.9(2) . . . . ?
O23 Cu3 O18 Cu6 -26.3(2) . . . . ?
O7 Cu7 O19 C11 -164.5(3) . . . . ?
O20 Cu7 O19 C11 9.6(3) . . . . ?
O7 Cu7 O19 Cu3 -23.6(3) . . . . ?
O20 Cu7 O19 Cu3 150.4(3) . . . . ?
O1 Cu3 O19 C11 -169.6(3) . . . . ?
O18 Cu3 O19 C11 19.1(3) . . . . ?
O23 Cu3 O19 C11 -75.0(3) . . . . ?
O1 Cu3 O19 Cu7 48.7(3) . . . . ?
O18 Cu3 O19 Cu7 -122.7(3) . . . . ?
O23 Cu3 O19 Cu7 143.2(2) . . . . ?
O19 Cu7 O20 C12 2.9(4) . . . . ?
O8 Cu7 O20 C12 176.7(4) . . . . ?
O7 Cu2 O22 Cu4 -173.06(12) . . . 2_666 ?
O1 Cu2 O22 Cu4 92.88(13) . . . 2_666 ?
O6 Cu2 O22 Cu4 -87.56(12) . . . 2_666 ?
O3 Cu2 O22 Cu4 8.26(12) 2_666 . . 2_666 ?
Cu5 O5 C1 O4 172.0(4) 2_666 . . . ?
Cu5 O5 C1 C2 -11.3(6) 2_666 . . . ?
Cu5 O6 C2 C1 14.4(5) 2_666 . . . ?
Cu2 O6 C2 C1 158.2(3) . . . . ?
Cu5 O6 C2 C3 -111.7(4) 2_666 . . . ?
Cu2 O6 C2 C3 32.1(4) . . . . ?
O4 C1 C2 O6 174.5(5) . . . . ?
O5 C1 C2 O6 -2.3(6) . . . . ?
O4 C1 C2 C3 -62.8(6) . . . . ?
O5 C1 C2 C3 120.4(5) . . . . ?
Cu2 O7 C3 C4 168.2(3) . . . . ?
Cu7 O7 C3 C4 17.1(5) . . . . ?
Cu2 O7 C3 C2 46.0(4) . . . . ?
Cu7 O7 C3 C2 -105.2(4) . . . . ?
O6 C2 C3 O7 -52.1(5) . . . . ?
C1 C2 C3 O7 -176.5(4) . . . . ?
O6 C2 C3 C4 -171.0(4) . . . . ?
C1 C2 C3 C4 64.5(6) . . . . ?
Cu7 O8 C4 O9 -148.8(5) . . . . ?
Cu7 O8 C4 C3 28.5(6) . . . . ?
Cu8 O9 C4 O8 8.8(8) . . . . ?
Cu8 O9 C4 C3 -168.4(3) . . . . ?
O7 C3 C4 O8 -31.4(6) . . . . ?
C2 C3 C4 O8 86.2(6) . . . . ?
O7 C3 C4 O9 146.1(5) . . . . ?
C2 C3 C4 O9 -96.4(6) . . . . ?
Cu5 O11 C5 O10 -170.5(5) . . . . ?
Cu5 O11 C5 C6 7.0(6) . . . . ?
Cu5 O12 C6 C5 19.3(5) . . . . ?
Cu4 O12 C6 C5 168.2(3) . . . . ?
Cu5 O12 C6 C7 -106.2(4) . . . . ?
Cu4 O12 C6 C7 42.8(4) . . . . ?
O10 C5 C6 O12 159.9(5) . . . . ?
O11 C5 C6 O12 -17.7(7) . . . . ?
O10 C5 C6 C7 -80.3(7) . . . . ?
O11 C5 C6 C7 102.1(6) . . . . ?
Cu6 O13 C7 C8 12.0(5) . . . . ?
Cu4 O13 C7 C8 166.1(3) . . . . ?
Cu6 O13 C7 C6 -113.1(3) . . . . ?
Cu4 O13 C7 C6 40.9(4) . . . . ?
O12 C6 C7 O13 -56.1(5) . . . . ?
C5 C6 C7 O13 -178.0(4) . . . . ?
O12 C6 C7 C8 -178.5(4) . . . . ?
C5 C6 C7 C8 59.5(6) . . . . ?
Cu6 O14 C8 O15 -166.4(5) . . . . ?
Cu6 O14 C8 C7 14.5(6) . . . . ?
O13 C7 C8 O15 163.1(5) . . . . ?
C6 C7 C8 O15 -77.4(7) . . . . ?
O13 C7 C8 O14 -17.8(7) . . . . ?
C6 C7 C8 O14 101.7(6) . . . . ?
Cu6 O16 C9 O17 175.7(5) . . . . ?
Cu6 O16 C9 C10 -5.6(6) . . . . ?
Cu6 O18 C10 C9 -19.0(5) . . . . ?
Cu3 O18 C10 C9 -163.4(3) . . . . ?
Cu6 O18 C10 C11 105.3(4) . . . . ?
Cu3 O18 C10 C11 -39.0(4) . . . . ?
O17 C9 C10 O18 -164.4(5) . . . . ?
O16 C9 C10 O18 16.8(7) . . . . ?
O17 C9 C10 C11 76.0(7) . . . . ?
O16 C9 C10 C11 -102.8(6) . . . . ?
Cu7 O19 C11 C12 -18.4(5) . . . . ?
Cu3 O19 C11 C12 -168.6(3) . . . . ?
Cu7 O19 C11 C10 106.0(4) . . . . ?
Cu3 O19 C11 C10 -44.2(4) . . . . ?
O18 C10 C11 O19 55.7(5) . . . . ?
C9 C10 C11 O19 178.0(4) . . . . ?
O18 C10 C11 C12 178.0(4) . . . . ?
C9 C10 C11 C12 -59.7(6) . . . . ?
Cu7 O20 C12 O21 167.2(5) . . . . ?
Cu7 O20 C12 C11 -14.1(6) . . . . ?
O19 C11 C12 O21 -159.4(5) . . . . ?
C10 C11 C12 O21 81.0(7) . . . . ?
O19 C11 C12 O20 21.8(7) . . . . ?
C10 C11 C12 O20 -97.7(6) . . . . ?
